data_1533627
loop_
_publ_author_name
'Guskos, N.'
'Wabia, M.'
'Kurzawa, M.'
'Beskrovnyi, A.'
'Likodimos, V.'
'Rychlowska-Himmel, I.'
'Typek, J.'
'Blonska-Tabero, A.'

_publ_section_title
;
 Neutron diffraction study of Mg2 Fe V3 O11-d
;
_journal_name_full 'Radiation Effects and Defects in Solids'
_journal_page_first 369
_journal_page_last 374
_journal_volume 158
_journal_year 2003
_chemical_formula_sum 'Fe Mg2 O11 V3'
_chemical_name_systematic 'Mg2 Fe (V3 O11)'
_space_group_IT_number 2
_symmetry_space_group_name_Hall '-P 1'
_symmetry_space_group_name_H-M 'P -1'
_cell_angle_alpha 97.35
_cell_angle_beta 103.45
_cell_angle_gamma 101.51
_cell_formula_units_Z 2
_cell_length_a 6.4437
_cell_length_b 6.8146
_cell_length_c 10.109
_cell_volume 415.903
_citation_journal_id_ASTM REDSEI
_cod_data_source_file Guskos_REDSEI_2003_651.cif
_cod_data_source_block Fe1Mg2O11V3
_cod_original_formula_sum 'Fe1 Mg2 O11 V3'
_cod_database_code 1533627

loop_
_symmetry_equiv_pos_as_xyz
x,y,z
-x,-y,-z

loop_
_atom_site_label
_atom_site_type_symbol
_atom_site_fract_x
_atom_site_fract_y
_atom_site_fract_z
_atom_site_occupancy
_atom_site_U_iso_or_equiv
Fe3 Fe+3 0.8297 0.127 0.1674 0.1 0.0
Fe1 Fe+3 0.3091 0.8163 0.4993 0.45 0.0
V2 V+5 0.6931 0.572 0.122 1 0.0
Mg2 Mg+2 0.2378 0.4856 0.2354 0.55 0.0
O2 O-2 0.7371 0.218 0.7369 1 0.0
O3 O-2 0.7022 0.0799 -0.0344 1 0.0
O1 O-2 0.4084 0.8821 0.7227 1 0.0
V1 V+5 0.6705 -0.0109 0.7931 1 0.0
Mg3 Mg+2 0.8297 0.127 0.1674 0.9 0.0
Fe2 Fe+3 0.2378 0.4856 0.2354 0.45 0.0
O8 O-2 0.3724 0.133 0.4784 0.996 0.0
V3 V+5 0.2639 0.3294 0.5322 1 0.0
O9 O-2 0.2871 0.517 0.4349 1 0.0
O11 O-2 -0.0153 0.7741 0 1 0.0
O7 O-2 0.3607 0.4866 0.0765 1 0.0
O5 O-2 0.8932 0.4555 0.1648 1 0.0
O10 O-2 0.3796 0.4408 0.6981 1 0.0
O6 O-2 0.148 0.1776 0.2113 1 0.0
Mg1 Mg+2 0.3091 0.8163 0.4993 0.55 0.0
O4 O-2 0.8046 0.8146 0.1522 1 0.0
